data_4110600
loop_
_publ_author_name
'Yao-Ting Wu'
'Tomoharu Hayama'
'Kim K. Baldridge'
'Anthony Linden'
'Jay S. Siegel'

_publ_section_title
;
 Synthesis of Fluoranthenes and Indenocorannulenes: Elucidation of Chiral
 Stereoisomers on the Basis of Static Molecular Bowls
;
_journal_name_full 'Journal of the American Chemical Society'
_journal_page_first 6870
_journal_page_last 6884
_journal_paper_doi 10.1021/ja058391a
_journal_volume 128
_journal_year 2006
_chemical_formula_moiety 'C46 H28 O8, 0.5(C H2 Cl2)'
_chemical_formula_sum 'C46.5 H29 Cl O8'
_chemical_formula_weight 751.19
_chemical_name_systematic
; 
 ? 
;
_space_group_IT_number 14
_symmetry_cell_setting monoclinic
_symmetry_Int_Tables_number 14
_symmetry_space_group_name_Hall '-P 2yn'
_symmetry_space_group_name_H-M 'P 1 21/n 1'
_atom_sites_solution_hydrogens geom
_atom_sites_solution_primary direct
_atom_sites_solution_secondary difmap
_audit_creation_date 05-04-01
_audit_creation_method SHELXL-97
_cell_angle_alpha 90.00
_cell_angle_beta 95.9558(9)
_cell_angle_gamma 90.00
_cell_formula_units_Z 8
_cell_length_a 17.2204(4)
_cell_length_b 14.7197(3)
_cell_length_c 28.2615(7)
_cell_measurement_reflns_used 13141
_cell_measurement_temperature 160(1)
_cell_measurement_theta_max 25.0
_cell_measurement_theta_min 2.0
_cell_volume 7125.0(3)
_computing_cell_refinement 'DENZO-SMN (Otwinowski & Minor, 1997)'
_computing_data_collection 'COLLECT (Nonius, 2000)'
_computing_data_reduction 'DENZO-SMN and SCALEPACK (Otwinowski & Minor, 1997)'
_computing_molecular_graphics 'ORTEPII (Johnson, 1976)'
_computing_publication_material 'SHELXL97 and PLATON (Spek, 2005)'
_computing_structure_refinement 'SHELXL97 (Sheldrick, 1997)'
_computing_structure_solution 'SIR92 (Altomare et al., 1994)'
_diffrn_ambient_temperature 160(1)
_diffrn_detector '65 mm CCD camera on \k goniostat'
_diffrn_detector_area_resol_mean 9
_diffrn_measured_fraction_theta_full 0.998
_diffrn_measured_fraction_theta_max 0.998
_diffrn_measurement_device_type 'Nonius KappaCCD area-detector diffractometer'
_diffrn_measurement_method '\f and \w scans with \k offsets'
_diffrn_radiation_monochromator 'horizontally mounted graphite crystal'
_diffrn_radiation_source 'Nonius FR590 sealed tube generator'
_diffrn_radiation_type 'Mo K\a'
_diffrn_radiation_wavelength 0.71073
_diffrn_reflns_av_R_equivalents 0.1140
_diffrn_reflns_av_sigmaI/netI 0.1285
_diffrn_reflns_limit_h_max 20
_diffrn_reflns_limit_h_min 0
_diffrn_reflns_limit_k_max 17
_diffrn_reflns_limit_k_min 0
_diffrn_reflns_limit_l_max 33
_diffrn_reflns_limit_l_min -33
_diffrn_reflns_number 131859
_diffrn_reflns_theta_full 25.05
_diffrn_reflns_theta_max 25.05
_diffrn_reflns_theta_min 2.00
_diffrn_standards_decay_% 0
_diffrn_standards_number 0
_exptl_absorpt_coefficient_mu 0.167
_exptl_absorpt_correction_type none
_exptl_crystal_colour yellow
_exptl_crystal_density_diffrn 1.400
_exptl_crystal_description plate
_exptl_crystal_F_000 3112
_exptl_crystal_size_max 0.25
_exptl_crystal_size_mid 0.15
_exptl_crystal_size_min 0.05
_refine_diff_density_max 0.241
_refine_diff_density_min -0.228
_refine_diff_density_rms 0.051
_refine_ls_extinction_method none
_refine_ls_goodness_of_fit_ref 0.996
_refine_ls_hydrogen_treatment constr
_refine_ls_matrix_type full
_refine_ls_number_parameters 1095
_refine_ls_number_reflns 12605
_refine_ls_number_restraints 366
_refine_ls_restrained_S_all 0.991
_refine_ls_R_factor_all 0.1538
_refine_ls_R_factor_gt 0.0689
_refine_ls_shift/su_max 0.001
_refine_ls_shift/su_mean 0.000
_refine_ls_structure_factor_coef Fsqd
_refine_ls_weighting_details 'w=1/[\s^2^(Fo^2^)+(0.0867P)^2^] where P=(Fo^2^+2Fc^2^)/3'
_refine_ls_weighting_scheme calc
_refine_ls_wR_factor_gt 0.1630
_refine_ls_wR_factor_ref 0.1904
_reflns_number_gt 6236
_reflns_number_total 12612
_reflns_threshold_expression 'I > 2\s(I)'
_cod_data_source_file ja058391asi20051211_071407.cif
_cod_data_source_block SG0506
_cod_database_code 4110600

loop_
_symmetry_equiv_pos_as_xyz
'x, y, z'
'-x+1/2, y+1/2, -z+1/2'
'-x, -y, -z'
'x-1/2, -y-1/2, z-1/2'

loop_
_atom_site_label
_atom_site_type_symbol
_atom_site_fract_x
_atom_site_fract_y
_atom_site_fract_z
_atom_site_U_iso_or_equiv
_atom_site_adp_type
_atom_site_occupancy
_atom_site_symmetry_multiplicity
_atom_site_calc_flag
_atom_site_refinement_flags
_atom_site_disorder_assembly
_atom_site_disorder_group
O1A O 0.5838(5) 0.1801(8) 0.4857(3) 0.0733(18) Uani 0.569(15) 1 d PDU A 1
O2A O 0.6469(7) 0.0568(10) 0.5169(4) 0.0693(15) Uani 0.569(15) 1 d PDU A 1
C33A C 0.6337(7) 0.1226(11) 0.4845(4) 0.0700(16) Uani 0.569(15) 1 d PDU A 1
C34A C 0.5945(7) 0.0533(9) 0.5539(3) 0.0717(19) Uani 0.569(15) 1 d PDU A 1
H341 H 0.5911 0.1136 0.5682 0.108 Uiso 0.569(15) 1 calc PR A 1
H342 H 0.6144 0.0097 0.5784 0.108 Uiso 0.569(15) 1 calc PR A 1
H343 H 0.5425 0.0342 0.5400 0.108 Uiso 0.569(15) 1 calc PR A 1
O1B O 0.5664(6) 0.1368(10) 0.4806(3) 0.0721(19) Uani 0.431(15) 1 d PDU A 2
O2B O 0.6580(9) 0.0422(14) 0.5146(6) 0.0703(16) Uani 0.431(15) 1 d PDU A 2
C33B C 0.6324(7) 0.1069(14) 0.4835(5) 0.0706(17) Uani 0.431(15) 1 d PDU A 2
C34B C 0.6067(10) 0.0198(11) 0.5507(4) 0.071(2) Uani 0.431(15) 1 d PDU A 2
H344 H 0.6034 0.0718 0.5720 0.107 Uiso 0.431(15) 1 calc PR A 2
H345 H 0.6276 -0.0328 0.5690 0.107 Uiso 0.431(15) 1 calc PR A 2
H346 H 0.5546 0.0054 0.5353 0.107 Uiso 0.431(15) 1 calc PR A 2
O3A O 0.8436(8) 0.1156(9) 0.5412(4) 0.0622(19) Uani 0.47(2) 1 d PDU A 1
O4A O 0.7568(8) 0.2293(9) 0.5286(3) 0.0621(18) Uani 0.47(2) 1 d PDU A 1
C35A C 0.7945(11) 0.1556(12) 0.5154(3) 0.0600(18) Uani 0.47(2) 1 d PDU A 1
C36A C 0.7702(8) 0.2533(12) 0.5788(4) 0.064(2) Uani 0.47(2) 1 d PDU A 1
H361 H 0.7322 0.2216 0.5965 0.097 Uiso 0.47(2) 1 calc PR A 1
H362 H 0.7643 0.3190 0.5825 0.097 Uiso 0.47(2) 1 calc PR A 1
H363 H 0.8232 0.2352 0.5913 0.097 Uiso 0.47(2) 1 calc PR A 1
O3B O 0.8365(7) 0.0880(8) 0.5388(3) 0.0617(18) Uani 0.53(2) 1 d PDU A 2
O4B O 0.7528(7) 0.2055(8) 0.5370(3) 0.0626(17) Uani 0.53(2) 1 d PDU A 2
C35B C 0.7918(10) 0.1398(11) 0.5168(2) 0.0593(17) Uani 0.53(2) 1 d PDU A 2
C36B C 0.7653(7) 0.2101(12) 0.5887(3) 0.066(2) Uani 0.53(2) 1 d PDU A 2
H364 H 0.7337 0.1635 0.6023 0.099 Uiso 0.53(2) 1 calc PR A 2
H365 H 0.7502 0.2703 0.5993 0.099 Uiso 0.53(2) 1 calc PR A 2
H366 H 0.8207 0.1995 0.5991 0.099 Uiso 0.53(2) 1 calc PR A 2
O5 O 0.71588(17) 0.20077(16) 0.05087(9) 0.0609(8) Uani 1 1 d . . .
O6 O 0.77127(15) 0.31898(16) 0.09152(8) 0.0560(7) Uani 1 1 d . . .
O7 O 0.98356(17) 0.28214(17) 0.11850(9) 0.0603(8) Uani 1 1 d . . .
O8 O 0.90005(15) 0.22598(17) 0.05929(9) 0.0623(8) Uani 1 1 d . . .
C1 C 0.7523(2) 0.0409(2) 0.22628(12) 0.0371(9) Uani 1 1 d . . .
C2 C 0.8109(2) 0.03244(19) 0.26474(12) 0.0355(9) Uani 1 1 d . . .
C3 C 0.8834(2) 0.0616(2) 0.25044(12) 0.0378(9) Uani 1 1 d . . .
C4 C 0.8695(2) 0.0839(2) 0.20120(12) 0.0384(9) Uani 1 1 d . . .
C5 C 0.7888(2) 0.0716(2) 0.18685(12) 0.0351(8) Uani 1 1 d . . .
C6 C 0.6576(2) 0.0712(2) 0.28193(12) 0.0421(9) Uani 1 1 d . . .
H6 H 0.6049 0.0804 0.2881 0.051 Uiso 1 1 calc R . .
C7 C 0.7153(2) 0.0631(2) 0.31962(11) 0.0363(9) Uani 1 1 d . . .
C8 C 0.7940(2) 0.0488(2) 0.30948(12) 0.0340(8) Uani 1 1 d . . .
C9 C 0.8510(2) 0.0848(2) 0.34475(11) 0.0367(9) Uani 1 1 d . . .
C10 C 0.9230(2) 0.1122(2) 0.33115(11) 0.0384(9) Uani 1 1 d . . .
H10 H 0.9618 0.1360 0.3542 0.046 Uiso 1 1 calc R . .
C11 C 0.9387(2) 0.1045(2) 0.28166(12) 0.0400(9) Uani 1 1 d . . .
C12 C 0.9949(2) 0.1553(2) 0.25814(13) 0.0413(9) Uani 1 1 d . . .
H12 H 1.0408 0.1765 0.2764 0.050 Uiso 1 1 calc R . .
C13 C 0.9847(2) 0.1744(2) 0.21041(13) 0.0439(9) Uani 1 1 d . . .
H13 H 1.0239 0.2076 0.1965 0.053 Uiso 1 1 calc R . .
C14 C 0.9156(2) 0.1451(2) 0.18063(12) 0.0388(9) Uani 1 1 d . . .
C15 C 0.8791(2) 0.1839(2) 0.13601(12) 0.0401(9) Uani 1 1 d . . .
C16 C 0.7992(2) 0.1751(2) 0.12300(12) 0.0412(9) Uani 1 1 d . . .
C17 C 0.7499(2) 0.1233(2) 0.15108(11) 0.0395(9) Uani 1 1 d . . .
C18 C 0.6673(2) 0.1329(2) 0.15327(12) 0.0431(9) Uani 1 1 d . . .
H18 H 0.6361 0.1584 0.1269 0.052 Uiso 1 1 calc R . .
C19 C 0.6321(2) 0.1060(2) 0.19282(12) 0.0433(9) Uani 1 1 d . . .
H19 H 0.5775 0.1142 0.1931 0.052 Uiso 1 1 calc R . .
C20 C 0.6764(2) 0.0657(2) 0.23357(12) 0.0377(9) Uani 1 1 d . . .
C21 C 0.7245(2) 0.0886(2) 0.37056(12) 0.0380(9) Uani 1 1 d . . .
C22 C 0.6664(2) 0.0993(2) 0.40108(13) 0.0427(9) Uani 1 1 d . A .
C23 C 0.6914(2) 0.1196(2) 0.44836(13) 0.0488(10) Uani 1 1 d D . .
C24 C 0.7707(3) 0.1335(2) 0.46410(12) 0.0486(10) Uani 1 1 d D A .
C25 C 0.8283(2) 0.1276(2) 0.43257(12) 0.0412(9) Uani 1 1 d . . .
C26 C 0.8050(2) 0.1027(2) 0.38605(12) 0.0382(9) Uani 1 1 d . A .
C27 C 0.5829(2) 0.0841(3) 0.38274(12) 0.0460(10) Uani 1 1 d . . .
C28 C 0.5320(3) 0.1566(3) 0.37596(14) 0.0571(11) Uani 1 1 d . A .
H28 H 0.5483 0.2157 0.3863 0.068 Uiso 1 1 calc R . .
C29 C 0.4577(3) 0.1431(3) 0.35426(17) 0.0735(13) Uani 1 1 d . . .
H29 H 0.4229 0.1932 0.3496 0.088 Uiso 1 1 calc R A .
C30 C 0.4331(3) 0.0577(3) 0.33924(15) 0.0674(12) Uani 1 1 d . A .
H30 H 0.3820 0.0495 0.3236 0.081 Uiso 1 1 calc R . .
C31 C 0.4822(3) -0.0152(3) 0.34677(14) 0.0600(11) Uani 1 1 d . . .
H31 H 0.4651 -0.0745 0.3373 0.072 Uiso 1 1 calc R A .
C32 C 0.5576(2) -0.0011(3) 0.36857(12) 0.0515(10) Uani 1 1 d . A .
H32 H 0.5921 -0.0513 0.3737 0.062 Uiso 1 1 calc R . .
C37 C 0.9106(2) 0.1499(3) 0.44888(12) 0.0433(9) Uani 1 1 d . A .
C38 C 0.9696(3) 0.0873(3) 0.44744(13) 0.0595(11) Uani 1 1 d . . .
H38 H 0.9572 0.0274 0.4367 0.071 Uiso 1 1 calc R A .
C39 C 1.0471(3) 0.1102(4) 0.46146(14) 0.0749(13) Uani 1 1 d . A .
H39 H 1.0873 0.0662 0.4605 0.090 Uiso 1 1 calc R . .
C40 C 1.0649(3) 0.1984(4) 0.47684(16) 0.0800(14) Uani 1 1 d . . .
H40 H 1.1177 0.2156 0.4852 0.096 Uiso 1 1 calc R A .
C41 C 1.0058(3) 0.2608(3) 0.47993(14) 0.0690(13) Uani 1 1 d . A .
H41 H 1.0178 0.3204 0.4913 0.083 Uiso 1 1 calc R . .
C42 C 0.9290(3) 0.2362(3) 0.46636(12) 0.0553(11) Uani 1 1 d . . .
H42 H 0.8884 0.2791 0.4691 0.066 Uiso 1 1 calc R A .
C43 C 0.9271(3) 0.2369(3) 0.10506(14) 0.0478(10) Uani 1 1 d . . .
C44 C 0.9345(3) 0.2833(3) 0.02547(15) 0.0888(15) Uani 1 1 d . . .
H441 H 0.9237 0.3472 0.0322 0.133 Uiso 1 1 calc R . .
H442 H 0.9120 0.2682 -0.0068 0.133 Uiso 1 1 calc R . .
H443 H 0.9911 0.2735 0.0282 0.133 Uiso 1 1 calc R . .
C45 C 0.7587(2) 0.2306(2) 0.08343(13) 0.0449(10) Uani 1 1 d . . .
C46 C 0.7329(3) 0.3797(3) 0.05578(14) 0.0764(14) Uani 1 1 d . . .
H461 H 0.7503 0.3657 0.0247 0.115 Uiso 1 1 calc R . .
H462 H 0.7463 0.4428 0.0643 0.115 Uiso 1 1 calc R . .
H463 H 0.6762 0.3717 0.0543 0.115 Uiso 1 1 calc R . .
O51A O 0.2677(4) 0.4267(6) 0.2028(3) 0.0718(15) Uani 0.613(17) 1 d PDU B 1
O52A O 0.3595(4) 0.5188(6) 0.1783(3) 0.0663(14) Uani 0.613(17) 1 d PDU B 1
C83A C 0.3323(5) 0.4598(12) 0.2085(4) 0.0648(13) Uani 0.613(17) 1 d PDU B 1
C84A C 0.3081(6) 0.5400(9) 0.1356(2) 0.0752(18) Uani 0.613(17) 1 d PDU B 1
H841 H 0.3019 0.4861 0.1152 0.113 Uiso 0.613(17) 1 calc PR B 1
H842 H 0.3308 0.5894 0.1183 0.113 Uiso 0.613(17) 1 calc PR B 1
H843 H 0.2570 0.5589 0.1445 0.113 Uiso 0.613(17) 1 calc PR B 1
O51B O 0.2597(7) 0.4342(10) 0.2182(4) 0.0692(18) Uani 0.387(17) 1 d PDU B 2
O52B O 0.3467(6) 0.4929(10) 0.1726(4) 0.0697(16) Uani 0.387(17) 1 d PDU B 2
C83B C 0.3259(7) 0.455(2) 0.2122(6) 0.0662(15) Uani 0.387(17) 1 d PDU B 2
C84B C 0.2871(9) 0.4961(15) 0.1322(4) 0.076(2) Uani 0.387(17) 1 d PDU B 2
H844 H 0.2583 0.4386 0.1300 0.114 Uiso 0.387(17) 1 calc PR B 2
H845 H 0.3119 0.5058 0.1029 0.114 Uiso 0.387(17) 1 calc PR B 2
H846 H 0.2509 0.5461 0.1365 0.114 Uiso 0.387(17) 1 calc PR B 2
O53 O 0.26543(16) 0.4926(2) 0.33285(11) 0.0775(9) Uani 1 1 d . B .
O54 O 0.29619(16) 0.5931(2) 0.27796(11) 0.0736(9) Uani 1 1 d . B .
O55 O 0.99383(16) 0.5442(2) 0.42963(11) 0.0776(9) Uani 1 1 d . . .
O56 O 1.07275(18) 0.4474(2) 0.40012(11) 0.0835(9) Uani 1 1 d . . .
O57 O 1.03667(17) 0.5020(2) 0.30081(12) 0.0889(10) Uani 1 1 d . . .
O58 O 1.05198(16) 0.35528(18) 0.28998(10) 0.0712(8) Uani 1 1 d . . .
C51 C 0.7508(2) 0.2937(2) 0.30819(14) 0.0418(9) Uani 1 1 d . . .
C52 C 0.6974(2) 0.3099(2) 0.34229(13) 0.0405(9) Uani 1 1 d . . .
C53 C 0.7364(2) 0.3496(2) 0.38357(12) 0.0403(9) Uani 1 1 d . . .
C54 C 0.8171(2) 0.3546(2) 0.37611(12) 0.0412(9) Uani 1 1 d . . .
C55 C 0.8261(2) 0.3200(2) 0.32944(12) 0.0397(9) Uani 1 1 d . . .
C56 C 0.6460(2) 0.3150(2) 0.24500(13) 0.0419(9) Uani 1 1 d . . .
H56 H 0.6271 0.3116 0.2122 0.050 Uiso 1 1 calc R . .
C57 C 0.5941(2) 0.3329(2) 0.27868(12) 0.0385(9) Uani 1 1 d . . .
C58 C 0.6226(2) 0.3339(2) 0.32789(13) 0.0414(9) Uani 1 1 d . . .
C59 C 0.5797(2) 0.3914(2) 0.35641(12) 0.0404(9) Uani 1 1 d . . .
C60 C 0.6176(2) 0.4296(2) 0.39678(12) 0.0413(9) Uani 1 1 d . . .
H60 H 0.5895 0.4677 0.4161 0.050 Uiso 1 1 calc R . .
C61 C 0.6997(2) 0.4125(2) 0.41030(12) 0.0429(9) Uani 1 1 d . . .
C62 C 0.7545(2) 0.4692(2) 0.43920(12) 0.0459(10) Uani 1 1 d . . .
H62 H 0.7351 0.5066 0.4627 0.055 Uiso 1 1 calc R . .
C63 C 0.8339(2) 0.4720(2) 0.43449(12) 0.0463(10) Uani 1 1 d . . .
H63 H 0.8671 0.5097 0.4550 0.056 Uiso 1 1 calc R . .
C64 C 0.8667(2) 0.4180(2) 0.39856(12) 0.0408(9) Uani 1 1 d . . .
C65 C 0.9388(2) 0.4299(2) 0.37648(13) 0.0423(9) Uani 1 1 d . . .
C66 C 0.9469(2) 0.3985(2) 0.33091(13) 0.0458(10) Uani 1 1 d . . .
C67 C 0.8842(2) 0.3483(2) 0.30365(13) 0.0426(9) Uani 1 1 d . . .
C68 C 0.8662(2) 0.3391(2) 0.25296(13) 0.0429(9) Uani 1 1 d . . .
H68 H 0.9066 0.3483 0.2330 0.051 Uiso 1 1 calc R . .
C69 C 0.7927(2) 0.3175(2) 0.23247(13) 0.0428(9) Uani 1 1 d . . .
H69 H 0.7842 0.3129 0.1988 0.051 Uiso 1 1 calc R . .
C70 C 0.7285(2) 0.3014(2) 0.25961(13) 0.0402(9) Uani 1 1 d . . .
C71 C 0.5158(2) 0.3773(2) 0.27787(13) 0.0403(9) Uani 1 1 d . . .
C72 C 0.4590(2) 0.3916(2) 0.24007(13) 0.0426(9) Uani 1 1 d . B .
C73 C 0.3934(2) 0.4425(2) 0.24941(13) 0.0457(9) Uani 1 1 d D . .
C74 C 0.3836(2) 0.4731(2) 0.29526(13) 0.0481(10) Uani 1 1 d . B .
C75 C 0.4404(2) 0.4578(2) 0.33380(13) 0.0437(9) Uani 1 1 d . . .
C76 C 0.5076(2) 0.4122(2) 0.32473(12) 0.0409(9) Uani 1 1 d . B .
C77 C 0.46616(19) 0.3451(2) 0.19382(12) 0.0404(9) Uani 1 1 d . . .
C78 C 0.4890(2) 0.3904(2) 0.15414(14) 0.0539(10) Uani 1 1 d . B .
H78 H 0.4992 0.4538 0.1557 0.065 Uiso 1 1 calc R . .
C79 C 0.4968(2) 0.3432(3) 0.11255(14) 0.0587(11) Uani 1 1 d . . .
H79 H 0.5132 0.3742 0.0858 0.070 Uiso 1 1 calc R B .
C80 C 0.4810(2) 0.2521(3) 0.10973(14) 0.0547(11) Uani 1 1 d . B .
H80 H 0.4861 0.2200 0.0811 0.066 Uiso 1 1 calc R . .
C81 C 0.4577(2) 0.2075(3) 0.14854(14) 0.0540(10) Uani 1 1 d . . .
H81 H 0.4466 0.1443 0.1466 0.065 Uiso 1 1 calc R B .
C82 C 0.4503(2) 0.2537(2) 0.19036(13) 0.0463(10) Uani 1 1 d . B .
H82 H 0.4342 0.2220 0.2170 0.056 Uiso 1 1 calc R . .
C85 C 0.3082(3) 0.5187(3) 0.30442(16) 0.0589(11) Uani 1 1 d . . .
C86 C 0.2230(3) 0.6406(4) 0.28409(18) 0.0977(17) Uani 1 1 d . . .
H861 H 0.1787 0.6008 0.2741 0.147 Uiso 1 1 calc R B .
H862 H 0.2195 0.6959 0.2647 0.147 Uiso 1 1 calc R . .
H863 H 0.2219 0.6569 0.3176 0.147 Uiso 1 1 calc R . .
C87 C 0.4286(2) 0.4909(3) 0.38206(13) 0.0481(10) Uani 1 1 d . B .
C88 C 0.4246(2) 0.4319(3) 0.42019(14) 0.0617(11) Uani 1 1 d . . .
H88 H 0.4319 0.3686 0.4159 0.074 Uiso 1 1 calc R B .
C89 C 0.4100(3) 0.4648(3) 0.46434(15) 0.0737(13) Uani 1 1 d . B .
H89 H 0.4068 0.4239 0.4900 0.088 Uiso 1 1 calc R . .
C90 C 0.4001(2) 0.5570(4) 0.47124(15) 0.0716(13) Uani 1 1 d . . .
H90 H 0.3897 0.5792 0.5015 0.086 Uiso 1 1 calc R B .
C91 C 0.4054(2) 0.6161(3) 0.43441(14) 0.0617(11) Uani 1 1 d . B .
H91 H 0.3996 0.6795 0.4393 0.074 Uiso 1 1 calc R . .
C92 C 0.4191(2) 0.5834(3) 0.38971(13) 0.0510(10) Uani 1 1 d . . .
H92 H 0.4220 0.6249 0.3642 0.061 Uiso 1 1 calc R B .
C93 C 1.0031(3) 0.4806(3) 0.40405(14) 0.0500(10) Uani 1 1 d . . .
C94 C 1.1384(3) 0.4936(4) 0.42578(18) 0.0966(16) Uani 1 1 d . . .
H941 H 1.1193 0.5420 0.4454 0.145 Uiso 1 1 calc R . .
H942 H 1.1714 0.5200 0.4031 0.145 Uiso 1 1 calc R . .
H943 H 1.1691 0.4501 0.4462 0.145 Uiso 1 1 calc R . .
C95 C 1.0160(2) 0.4257(3) 0.30586(13) 0.0506(10) Uani 1 1 d . . .
C96 C 1.1179(2) 0.3757(3) 0.26338(16) 0.0776(14) Uani 1 1 d . . .
H961 H 1.1008 0.4158 0.2366 0.116 Uiso 1 1 calc R . .
H962 H 1.1384 0.3191 0.2513 0.116 Uiso 1 1 calc R . .
H963 H 1.1590 0.4059 0.2843 0.116 Uiso 1 1 calc R . .

loop_
_atom_site_aniso_label
_atom_site_aniso_U_11
_atom_site_aniso_U_22
_atom_site_aniso_U_33
_atom_site_aniso_U_23
_atom_site_aniso_U_13
_atom_site_aniso_U_12
O1A 0.072(3) 0.093(5) 0.060(2) 0.003(3) 0.031(2) 0.020(3)
O2A 0.069(3) 0.090(4) 0.055(2) 0.015(3) 0.034(2) 0.012(2)
C33A 0.070(3) 0.090(5) 0.054(2) 0.007(3) 0.026(2) 0.017(3)
C34A 0.070(4) 0.092(5) 0.060(3) 0.013(3) 0.037(3) 0.014(3)
O1B 0.071(3) 0.094(5) 0.056(3) 0.003(3) 0.030(3) 0.017(3)
O2B 0.070(3) 0.091(4) 0.055(2) 0.013(3) 0.033(2) 0.013(2)
C33B 0.070(3) 0.092(5) 0.054(2) 0.007(3) 0.027(2) 0.018(3)
C34B 0.070(4) 0.093(5) 0.057(3) 0.010(3) 0.037(3) 0.014(3)
O3A 0.076(3) 0.069(4) 0.042(2) -0.003(3) 0.009(2) 0.009(3)
O4A 0.078(3) 0.069(4) 0.041(3) -0.013(2) 0.010(2) 0.010(3)
C35A 0.070(3) 0.067(4) 0.044(2) -0.005(2) 0.010(2) 0.010(3)
C36A 0.080(3) 0.073(5) 0.040(3) -0.015(3) 0.009(3) 0.009(4)
O3B 0.077(3) 0.065(4) 0.043(2) 0.000(3) 0.006(2) 0.008(3)
O4B 0.078(2) 0.070(4) 0.041(2) -0.015(2) 0.010(2) 0.010(3)
C35B 0.069(2) 0.066(4) 0.044(2) -0.006(2) 0.010(2) 0.010(3)
C36B 0.081(4) 0.076(5) 0.042(3) -0.016(4) 0.010(3) 0.013(4)
O5 0.089(2) 0.0503(16) 0.0406(16) -0.0015(13) -0.0069(15) -0.0149(15)
O6 0.079(2) 0.0404(16) 0.0456(16) -0.0033(12) -0.0089(14) 0.0004(14)
O7 0.070(2) 0.0559(17) 0.0572(18) 0.0000(14) 0.0166(15) -0.0201(16)
O8 0.081(2) 0.0702(18) 0.0383(17) 0.0062(14) 0.0199(15) -0.0161(15)
C1 0.048(3) 0.0275(19) 0.036(2) -0.0042(16) 0.0071(19) -0.0040(17)
C2 0.048(3) 0.0200(18) 0.040(2) -0.0033(16) 0.0090(19) 0.0018(16)
C3 0.041(2) 0.0266(19) 0.046(2) -0.0032(17) 0.0087(19) 0.0021(17)
C4 0.046(3) 0.036(2) 0.035(2) -0.0042(17) 0.0106(18) 0.0055(18)
C5 0.048(3) 0.0258(18) 0.033(2) -0.0045(16) 0.0099(18) -0.0014(17)
C6 0.048(3) 0.038(2) 0.041(2) 0.0031(17) 0.0112(19) -0.0067(18)
C7 0.047(3) 0.0300(19) 0.034(2) -0.0010(16) 0.0111(18) -0.0020(17)
C8 0.041(2) 0.0264(18) 0.035(2) 0.0014(16) 0.0070(18) 0.0008(16)
C9 0.042(2) 0.0327(19) 0.035(2) 0.0028(16) 0.0034(18) 0.0072(17)
C10 0.041(2) 0.041(2) 0.032(2) 0.0003(16) -0.0004(17) 0.0068(17)
C11 0.040(2) 0.037(2) 0.044(2) 0.0023(18) 0.0105(19) 0.0107(18)
C12 0.034(2) 0.045(2) 0.047(2) -0.0036(18) 0.0119(18) 0.0036(17)
C13 0.043(3) 0.048(2) 0.044(2) -0.0025(18) 0.0196(19) -0.0002(18)
C14 0.048(2) 0.034(2) 0.037(2) -0.0048(17) 0.0175(19) 0.0049(18)
C15 0.059(3) 0.033(2) 0.030(2) -0.0058(16) 0.0152(19) -0.0025(18)
C16 0.056(3) 0.036(2) 0.032(2) -0.0075(17) 0.0068(19) -0.0009(19)
C17 0.056(3) 0.034(2) 0.029(2) -0.0109(17) 0.0088(19) -0.0091(19)
C18 0.053(3) 0.044(2) 0.031(2) -0.0045(17) 0.0007(19) -0.0095(19)
C19 0.045(2) 0.043(2) 0.041(2) -0.0066(18) 0.0037(19) -0.0073(18)
C20 0.045(3) 0.0316(19) 0.037(2) -0.0024(16) 0.0061(18) -0.0095(17)
C21 0.047(3) 0.0310(19) 0.038(2) 0.0085(16) 0.0110(19) 0.0003(17)
C22 0.051(3) 0.037(2) 0.041(2) 0.0065(17) 0.013(2) 0.0023(18)
C23 0.056(3) 0.053(2) 0.040(2) 0.0062(18) 0.014(2) 0.013(2)
C24 0.067(3) 0.046(2) 0.034(2) 0.0001(17) 0.011(2) 0.008(2)
C25 0.053(3) 0.034(2) 0.038(2) 0.0026(17) 0.009(2) 0.0056(18)
C26 0.049(3) 0.0332(19) 0.033(2) 0.0030(16) 0.0089(18) 0.0055(17)
C27 0.051(3) 0.048(2) 0.042(2) 0.0093(19) 0.0215(19) -0.002(2)
C28 0.052(3) 0.056(3) 0.066(3) 0.017(2) 0.024(2) 0.001(2)
C29 0.059(3) 0.072(3) 0.092(3) 0.032(3) 0.023(3) 0.012(3)
C30 0.048(3) 0.082(3) 0.072(3) 0.024(3) 0.005(2) -0.004(3)
C31 0.061(3) 0.065(3) 0.056(3) 0.015(2) 0.017(2) -0.009(3)
C32 0.057(3) 0.054(3) 0.046(2) 0.006(2) 0.016(2) 0.000(2)
C37 0.049(3) 0.049(2) 0.032(2) 0.0038(18) 0.0054(18) 0.014(2)
C38 0.061(3) 0.071(3) 0.046(2) -0.004(2) 0.005(2) 0.006(3)
C39 0.067(4) 0.105(4) 0.051(3) 0.008(3) 0.000(2) 0.023(3)
C40 0.069(4) 0.103(4) 0.065(3) 0.017(3) -0.006(3) -0.019(3)
C41 0.083(4) 0.072(3) 0.049(3) 0.016(2) -0.010(3) -0.010(3)
C42 0.066(3) 0.056(3) 0.041(2) 0.007(2) -0.005(2) 0.007(2)
C43 0.061(3) 0.040(2) 0.045(3) -0.001(2) 0.018(2) 0.005(2)
C44 0.115(4) 0.105(4) 0.051(3) 0.020(3) 0.029(3) -0.026(3)
C45 0.061(3) 0.038(2) 0.037(2) -0.0082(19) 0.013(2) -0.006(2)
C46 0.110(4) 0.047(2) 0.065(3) 0.006(2) -0.028(3) 0.010(2)
O51A 0.043(3) 0.118(3) 0.055(3) -0.021(3) 0.010(3) 0.000(2)
O52A 0.048(2) 0.106(4) 0.044(2) -0.009(2) 0.0010(19) 0.003(2)
C83A 0.042(2) 0.105(3) 0.049(2) -0.020(2) 0.010(2) 0.002(2)
C84A 0.055(3) 0.116(4) 0.052(3) -0.011(3) -0.006(3) 0.000(3)
O51B 0.041(3) 0.117(3) 0.051(3) -0.023(3) 0.013(3) -0.001(3)
O52B 0.050(3) 0.111(4) 0.047(3) -0.013(3) -0.001(2) 0.004(3)
C83B 0.043(3) 0.108(3) 0.049(3) -0.020(3) 0.009(3) 0.001(3)
C84B 0.057(4) 0.117(5) 0.050(4) -0.015(4) -0.007(4) 0.001(4)
O53 0.050(2) 0.121(2) 0.066(2) -0.0122(18) 0.0254(16) -0.0040(18)
O54 0.055(2) 0.087(2) 0.081(2) -0.0111(18) 0.0162(16) 0.0192(17)
O55 0.068(2) 0.085(2) 0.081(2) -0.0271(19) 0.0105(16) -0.0048(17)
O56 0.048(2) 0.098(2) 0.101(2) -0.0388(19) -0.0084(17) 0.0048(18)
O57 0.078(2) 0.054(2) 0.145(3) 0.0003(19) 0.058(2) -0.0030(17)
O58 0.0538(19) 0.0561(18) 0.109(2) -0.0264(16) 0.0348(17) -0.0050(15)
C51 0.050(3) 0.0242(19) 0.052(3) -0.0016(17) 0.014(2) 0.0005(17)
C52 0.053(3) 0.0243(19) 0.046(2) 0.0049(17) 0.014(2) -0.0057(18)
C53 0.055(3) 0.0293(19) 0.036(2) 0.0151(17) 0.0049(19) -0.0054(19)
C54 0.050(3) 0.033(2) 0.040(2) 0.0135(18) 0.0038(19) 0.0076(19)
C55 0.047(3) 0.031(2) 0.041(2) 0.0053(17) 0.006(2) 0.0082(18)
C56 0.047(3) 0.033(2) 0.047(2) -0.0064(16) 0.012(2) -0.0090(17)
C57 0.043(2) 0.0314(19) 0.043(2) -0.0032(17) 0.0110(19) -0.0079(17)
C58 0.042(3) 0.035(2) 0.048(2) 0.0057(18) 0.010(2) -0.0049(18)
C59 0.044(2) 0.043(2) 0.036(2) 0.0048(18) 0.0157(19) -0.0052(19)
C60 0.047(3) 0.044(2) 0.036(2) 0.0052(18) 0.0185(19) -0.0008(18)
C61 0.055(3) 0.041(2) 0.035(2) 0.0049(18) 0.0135(19) 0.000(2)
C62 0.061(3) 0.050(2) 0.028(2) 0.0075(18) 0.0114(19) 0.001(2)
C63 0.056(3) 0.049(2) 0.034(2) 0.0037(18) 0.0024(19) 0.003(2)
C64 0.049(3) 0.037(2) 0.035(2) 0.0089(18) -0.0028(19) 0.0057(19)
C65 0.046(3) 0.036(2) 0.044(2) 0.0030(18) 0.004(2) 0.0048(18)
C66 0.047(3) 0.043(2) 0.046(2) 0.0004(19) 0.001(2) 0.0060(19)
C67 0.045(3) 0.034(2) 0.049(2) 0.0028(18) 0.007(2) 0.0126(18)
C68 0.043(3) 0.037(2) 0.051(2) -0.0053(18) 0.015(2) 0.0034(18)
C69 0.053(3) 0.036(2) 0.040(2) -0.0100(17) 0.009(2) 0.0002(18)
C70 0.048(3) 0.0277(19) 0.046(2) -0.0054(17) 0.012(2) -0.0002(17)
C71 0.040(2) 0.035(2) 0.049(2) -0.0021(17) 0.018(2) -0.0078(17)
C72 0.036(2) 0.048(2) 0.045(2) -0.0017(19) 0.0130(19) -0.0089(19)
C73 0.037(2) 0.056(2) 0.046(2) -0.0010(19) 0.0115(19) -0.0113(19)
C74 0.041(3) 0.059(2) 0.047(3) -0.008(2) 0.017(2) -0.0047(19)
C75 0.044(3) 0.045(2) 0.045(2) -0.0006(18) 0.017(2) -0.0097(19)
C76 0.042(3) 0.046(2) 0.037(2) 0.0013(17) 0.0137(18) -0.0080(19)
C77 0.032(2) 0.050(2) 0.040(2) -0.0061(19) 0.0062(17) -0.0041(17)
C78 0.064(3) 0.045(2) 0.056(3) -0.002(2) 0.020(2) -0.012(2)
C79 0.075(3) 0.052(3) 0.051(3) 0.002(2) 0.016(2) -0.006(2)
C80 0.063(3) 0.058(3) 0.043(3) -0.009(2) 0.005(2) 0.005(2)
C81 0.064(3) 0.046(2) 0.050(3) 0.000(2) -0.004(2) -0.003(2)
C82 0.051(3) 0.047(2) 0.041(2) 0.0004(19) 0.0025(19) -0.0020(19)
C85 0.045(3) 0.085(3) 0.047(3) -0.017(3) 0.004(2) 0.000(3)
C86 0.071(4) 0.113(4) 0.110(4) -0.021(3) 0.014(3) 0.035(3)
C87 0.040(2) 0.061(3) 0.045(2) -0.003(2) 0.0145(18) -0.003(2)
C88 0.069(3) 0.063(3) 0.057(3) 0.012(2) 0.022(2) 0.004(2)
C89 0.097(4) 0.086(4) 0.044(3) 0.019(2) 0.034(2) 0.006(3)
C90 0.076(3) 0.100(4) 0.042(3) -0.006(3) 0.022(2) 0.008(3)
C91 0.071(3) 0.070(3) 0.048(3) -0.005(2) 0.021(2) -0.002(2)
C92 0.054(3) 0.061(3) 0.041(2) 0.008(2) 0.0179(19) -0.001(2)
C93 0.054(3) 0.043(2) 0.053(3) 0.006(2) 0.005(2) 0.010(2)
C94 0.060(3) 0.126(4) 0.102(4) -0.033(3) -0.005(3) -0.004(3)
C95 0.044(3) 0.053(3) 0.055(3) -0.008(2) 0.006(2) 0.004(2)
C96 0.048(3) 0.090(3) 0.099(4) -0.026(3) 0.027(3) -0.006(2)

loop_
_atom_type_symbol
_atom_type_description
_atom_type_number_in_cell
_atom_type_scat_dispersion_real
_atom_type_scat_dispersion_imag
_atom_type_scat_source
C C 368 0.0033 0.0016
; International Tables for Crystallography (1992). 
Vol. C, Tables 4.2.6.8 and 6.1.1.4
;
H H 224 0.0000 0.0000
; International Tables for Crystallography (1992). 
Vol. C, Tables 4.2.6.8 and 6.1.1.4
;
O O 64 0.0106 0.0060
; International Tables for Crystallography (1992). 
Vol. C, Tables 4.2.6.8 and 6.1.1.4
;

loop_
_geom_angle_atom_site_label_1
_geom_angle_atom_site_label_2
_geom_angle_atom_site_label_3
_geom_angle
C33A O2A C34A 116.4(4)
O1A C33A O2A 124.1(4)
O1A C33A C23 124.2(7)
O2A C33A C23 111.6(6)
C33B O2B C34B 116.0(4)
O1B C33B O2B 123.0(5)
O1B C33B C23 127.0(9)
O2B C33B C23 108.8(8)
O2B C34B H344 109.5
O2B C34B H345 109.5
H344 C34B H345 109.5
O2B C34B H346 109.5
H344 C34B H346 109.5
H345 C34B H346 109.5
C35A O4A C36A 115.8(4)
O3A C35A O4A 123.7(5)
O3A C35A C24 125.5(8)
O4A C35A C24 110.7(8)
C35B O4B C36B 115.6(4)
O3B C35B O4B 123.8(5)
O3B C35B C24 123.3(8)
O4B C35B C24 112.8(7)
O4B C36B H364 109.5
O4B C36B H365 109.5
H364 C36B H365 109.5
O4B C36B H366 109.5
H364 C36B H366 109.5
H365 C36B H366 109.5
C45 O6 C46 115.2(3)
C43 O8 C44 116.2(3)
C20 C1 C5 122.3(3)
C20 C1 C2 121.1(3)
C5 C1 C2 107.2(3)
C8 C2 C1 120.0(3)
C8 C2 C3 119.7(3)
C1 C2 C3 109.5(3)
C11 C3 C2 121.7(3)
C11 C3 C4 123.6(3)
C2 C3 C4 106.5(3)
C14 C4 C5 123.8(3)
C14 C4 C3 121.3(3)
C5 C4 C3 108.0(3)
C17 C5 C1 122.2(3)
C17 C5 C4 121.6(3)
C1 C5 C4 108.6(3)
C7 C6 C20 120.8(3)
C7 C6 H6 119.6
C20 C6 H6 119.6
C6 C7 C8 118.6(3)
C6 C7 C21 136.2(3)
C8 C7 C21 103.0(3)
C2 C8 C9 121.4(3)
C2 C8 C7 121.0(3)
C9 C8 C7 113.8(3)
C10 C9 C8 118.8(3)
C10 C9 C26 136.1(3)
C8 C9 C26 103.1(3)
C9 C10 C11 120.1(3)
C9 C10 H10 120.0
C11 C10 H10 120.0
C3 C11 C12 113.2(3)
C3 C11 C10 117.7(3)
C12 C11 C10 127.1(3)
C13 C12 C11 122.5(3)
C13 C12 H12 118.8
C11 C12 H12 118.8
C12 C13 C14 121.6(3)
C12 C13 H13 119.2
C14 C13 H13 119.2
C4 C14 C13 115.2(3)
C4 C14 C15 113.9(3)
C13 C14 C15 129.6(3)
C16 C15 C14 121.0(3)
C16 C15 C43 119.2(3)
C14 C15 C43 119.7(3)
C15 C16 C17 121.8(3)
C15 C16 C45 121.1(3)
C17 C16 C45 116.5(3)
C5 C17 C18 115.4(3)
C5 C17 C16 115.3(3)
C18 C17 C16 127.9(3)
C19 C18 C17 121.6(3)
C19 C18 H18 119.2
C17 C18 H18 119.2
C18 C19 C20 121.6(3)
C18 C19 H19 119.2
C20 C19 H19 119.2
C1 C20 C6 117.5(3)
C1 C20 C19 114.6(3)
C6 C20 C19 125.7(3)
C22 C21 C26 122.0(3)
C22 C21 C7 128.2(3)
C26 C21 C7 109.8(3)
C23 C22 C21 116.6(3)
C23 C22 C27 123.7(3)
C21 C22 C27 119.6(3)
C22 C23 C24 121.9(3)
C22 C23 C33A 120.0(7)
C24 C23 C33A 118.1(7)
C22 C23 C33B 116.3(9)
C24 C23 C33B 120.6(8)
C25 C24 C23 121.2(3)
C25 C24 C35B 121.3(8)
C23 C24 C35B 116.8(8)
C25 C24 C35A 119.1(9)
C23 C24 C35A 119.7(9)
C26 C25 C24 117.7(3)
C26 C25 C37 122.0(3)
C24 C25 C37 120.4(3)
C25 C26 C21 120.5(3)
C25 C26 C9 131.3(3)
C21 C26 C9 108.2(3)
C32 C27 C28 119.1(4)
C32 C27 C22 120.2(3)
C28 C27 C22 120.4(4)
C29 C28 C27 119.8(4)
C29 C28 H28 120.1
C27 C28 H28 120.1
C28 C29 C30 120.8(4)
C28 C29 H29 119.6
C30 C29 H29 119.6
C31 C30 C29 120.1(4)
C31 C30 H30 119.9
C29 C30 H30 119.9
C30 C31 C32 118.9(4)
C30 C31 H31 120.5
C32 C31 H31 120.5
C27 C32 C31 121.2(4)
C27 C32 H32 119.4
C31 C32 H32 119.4
C38 C37 C42 118.8(4)
C38 C37 C25 121.8(4)
C42 C37 C25 119.3(3)
C37 C38 C39 121.2(4)
C37 C38 H38 119.4
C39 C38 H38 119.4
C40 C39 C38 119.1(4)
C40 C39 H39 120.4
C38 C39 H39 120.4
C41 C40 C39 120.0(5)
C41 C40 H40 120.0
C39 C40 H40 120.0
C40 C41 C42 119.8(4)
C40 C41 H41 120.1
C42 C41 H41 120.1
C41 C42 C37 120.9(4)
C41 C42 H42 119.6
C37 C42 H42 119.6
O7 C43 O8 124.0(3)
O7 C43 C15 125.7(4)
O8 C43 C15 110.3(4)
O8 C44 H441 109.5
O8 C44 H442 109.5
H441 C44 H442 109.5
O8 C44 H443 109.5
H441 C44 H443 109.5
H442 C44 H443 109.5
O5 C45 O6 124.3(3)
O5 C45 C16 125.0(3)
O6 C45 C16 110.4(3)
O6 C46 H461 109.5
O6 C46 H462 109.5
H461 C46 H462 109.5
O6 C46 H463 109.5
H461 C46 H463 109.5
H462 C46 H463 109.5
C83A O52A C84A 116.5(4)
O51A C83A O52A 123.8(4)
O51A C83A C73 126.5(6)
O52A C83A C73 109.7(6)
C83B O52B C84B 116.3(4)
O51B C83B O52B 124.3(5)
O51B C83B C73 123.1(10)
O52B C83B C73 112.6(8)
O52B C84B H844 109.5
O52B C84B H845 109.5
H844 C84B H845 109.5
O52B C84B H846 109.5
H844 C84B H846 109.5
H845 C84B H846 109.5
C85 O54 C86 114.3(4)
C93 O56 C94 117.2(3)
C95 O58 C96 115.8(3)
C70 C51 C52 121.6(3)
C70 C51 C55 122.7(3)
C52 C51 C55 107.1(3)
C58 C52 C53 119.7(3)
C58 C52 C51 120.2(3)
C53 C52 C51 110.1(3)
C61 C53 C52 121.5(4)
C61 C53 C54 123.3(3)
C52 C53 C54 106.6(3)
C64 C54 C53 122.2(3)
C64 C54 C55 122.9(3)
C53 C54 C55 108.4(3)
C67 C55 C51 122.9(3)
C67 C55 C54 122.5(3)
C51 C55 C54 107.7(3)
C57 C56 C70 120.6(3)
C57 C56 H56 119.7
C70 C56 H56 119.7
C56 C57 C58 119.1(3)
C56 C57 C71 135.4(3)
C58 C57 C71 103.2(3)
C52 C58 C57 120.6(3)
C52 C58 C59 121.1(3)
C57 C58 C59 114.3(3)
C60 C59 C58 118.9(3)
C60 C59 C76 135.3(3)
C58 C59 C76 103.4(3)
C59 C60 C61 121.0(3)
C59 C60 H60 119.5
C61 C60 H60 119.5
C53 C61 C62 112.7(3)
C53 C61 C60 117.3(3)
C62 C61 C60 127.6(3)
C63 C62 C61 123.7(3)
C63 C62 H62 118.2
C61 C62 H62 118.2
C62 C63 C64 120.6(3)
C62 C63 H63 119.7
C64 C63 H63 119.7
C54 C64 C63 115.4(3)
C54 C64 C65 113.5(3)
C63 C64 C65 130.2(3)
C66 C65 C64 122.0(3)
C66 C65 C93 120.7(3)
C64 C65 C93 117.2(3)
C65 C66 C67 121.1(3)
C65 C66 C95 120.7(3)
C67 C66 C95 117.7(3)
C55 C67 C68 114.2(3)
C55 C67 C66 114.6(3)
C68 C67 C66 130.0(3)
C69 C68 C67 122.3(3)
C69 C68 H68 118.9
C67 C68 H68 118.9
C68 C69 C70 122.9(3)
C68 C69 H69 118.6
C70 C69 H69 118.6
C51 C70 C69 113.1(3)
C51 C70 C56 117.0(3)
C69 C70 C56 127.8(3)
C72 C71 C76 121.7(3)
C72 C71 C57 129.8(3)
C76 C71 C57 108.4(3)
C71 C72 C73 116.9(3)
C71 C72 C77 119.3(3)
C73 C72 C77 123.4(3)
C74 C73 C72 121.6(3)
C74 C73 C83B 116.9(11)
C72 C73 C83B 121.0(12)
C74 C73 C83A 121.1(8)
C72 C73 C83A 117.3(8)
C73 C74 C75 121.7(3)
C73 C74 C85 119.5(3)
C75 C74 C85 118.8(3)
C76 C75 C74 117.6(3)
C76 C75 C87 121.8(3)
C74 C75 C87 120.6(3)
C75 C76 C71 120.4(3)
C75 C76 C59 130.6(3)
C71 C76 C59 109.0(3)
C82 C77 C78 118.7(3)
C82 C77 C72 118.5(3)
C78 C77 C72 122.8(3)
C79 C78 C77 120.2(3)
C79 C78 H78 119.9
C77 C78 H78 119.9
C80 C79 C78 120.3(4)
C80 C79 H79 119.8
C78 C79 H79 119.8
C79 C80 C81 119.7(4)
C79 C80 H80 120.2
C81 C80 H80 120.2
C80 C81 C82 120.6(4)
C80 C81 H81 119.7
C82 C81 H81 119.7
C77 C82 C81 120.5(3)
C77 C82 H82 119.8
C81 C82 H82 119.8
O53 C85 O54 124.5(4)
O53 C85 C74 124.6(4)
O54 C85 C74 110.9(4)
O54 C86 H861 109.5
O54 C86 H862 109.5
H861 C86 H862 109.5
O54 C86 H863 109.5
H861 C86 H863 109.5
H862 C86 H863 109.5
C88 C87 C92 118.4(3)
C88 C87 C75 122.0(3)
C92 C87 C75 119.6(3)
C89 C88 C87 120.5(4)
C89 C88 H88 119.8
C87 C88 H88 119.8
C90 C89 C88 120.4(4)
C90 C89 H89 119.8
C88 C89 H89 119.8
C91 C90 C89 119.9(4)
C91 C90 H90 120.1
C89 C90 H90 120.1
C90 C91 C92 120.1(4)
C90 C91 H91 120.0
C92 C91 H91 120.0
C87 C92 C91 120.8(3)
C87 C92 H92 119.6
C91 C92 H92 119.6
O55 C93 O56 121.4(4)
O55 C93 C65 124.5(4)
O56 C93 C65 114.0(4)
O56 C94 H941 109.5
O56 C94 H942 109.5
H941 C94 H942 109.5
O56 C94 H943 109.5
H941 C94 H943 109.5
H942 C94 H943 109.5
O57 C95 O58 123.1(4)
O57 C95 C66 124.7(4)
O58 C95 C66 112.1(4)
O58 C96 H961 109.5
O58 C96 H962 109.5
H961 C96 H962 109.5
O58 C96 H963 109.5
H961 C96 H963 109.5
H962 C96 H963 109.5

loop_
_geom_bond_atom_site_label_1
_geom_bond_atom_site_label_2
_geom_bond_distance
O1A C33A 1.209(4)
O2A C33A 1.335(4)
O2A C34A 1.451(4)
C33A C23 1.499(5)
C34A H341 0.9800
C34A H342 0.9800
C34A H343 0.9800
O1B C33B 1.214(5)
O2B C33B 1.339(4)
O2B C34B 1.454(4)
C33B C23 1.505(6)
C34B H344 0.9800
C34B H345 0.9800
C34B H346 0.9800
O3A C35A 1.211(4)
O4A C35A 1.338(4)
O4A C36A 1.456(4)
C35A C24 1.501(5)
C36A H361 0.9800
C36A H362 0.9800
C36A H363 0.9800
O3B C35B 1.210(4)
O4B C35B 1.338(4)
O4B C36B 1.456(4)
C35B C24 1.498(5)
C36B H364 0.9800
C36B H365 0.9800
C36B H366 0.9800
O5 C45 1.201(4)
O6 C45 1.335(4)
O6 C46 1.456(4)
O7 C43 1.206(4)
O8 C43 1.339(4)
O8 C44 1.448(4)
C1 C20 1.392(5)
C1 C5 1.409(4)
C1 C2 1.410(4)
C2 C8 1.348(4)
C2 C3 1.419(5)
C3 C11 1.381(5)
C3 C4 1.426(5)
C4 C14 1.369(4)
C4 C5 1.419(5)
C5 C17 1.381(4)
C6 C7 1.384(4)
C6 C20 1.439(4)
C6 H6 0.9500
C7 C8 1.430(4)
C7 C21 1.480(4)
C8 C9 1.427(4)
C9 C10 1.394(4)
C9 C26 1.501(5)
C10 C11 1.457(4)
C10 H10 0.9500
C11 C12 1.440(5)
C12 C13 1.371(4)
C12 H12 0.9500
C13 C14 1.449(5)
C13 H13 0.9500
C14 C15 1.465(5)
C15 C16 1.394(5)
C15 C43 1.486(5)
C16 C17 1.439(5)
C16 C45 1.498(5)
C17 C18 1.437(5)
C18 C19 1.383(5)
C18 H18 0.9500
C19 C20 1.441(5)
C19 H19 0.9500
C21 C22 1.395(5)
C21 C26 1.425(5)
C22 C23 1.393(5)
C22 C27 1.494(5)
C23 C24 1.406(5)
C24 C25 1.404(5)
C25 C26 1.384(4)
C25 C37 1.480(5)
C27 C32 1.373(5)
C27 C28 1.383(5)
C28 C29 1.375(6)
C28 H28 0.9500
C29 C30 1.379(6)
C29 H29 0.9500
C30 C31 1.370(5)
C30 H30 0.9500
C31 C32 1.394(5)
C31 H31 0.9500
C32 H32 0.9500
C37 C38 1.376(5)
C37 C42 1.387(5)
C38 C39 1.394(6)
C38 H38 0.9500
C39 C40 1.393(6)
C39 H39 0.9500
C40 C41 1.380(6)
C40 H40 0.9500
C41 C42 1.387(5)
C41 H41 0.9500
C42 H42 0.9500
C44 H441 0.9800
C44 H442 0.9800
C44 H443 0.9800
C46 H461 0.9800
C46 H462 0.9800
C46 H463 0.9800
O51A C83A 1.210(4)
O52A C83A 1.336(4)
O52A C84A 1.455(4)
C83A C73 1.503(5)
C84A H841 0.9800
C84A H842 0.9800
C84A H843 0.9800
O51B C83B 1.207(5)
O52B C83B 1.334(5)
O52B C84B 1.454(4)
C83B C73 1.496(6)
C84B H844 0.9800
C84B H845 0.9800
C84B H846 0.9800
O53 C85 1.208(5)
O54 C85 1.330(5)
O54 C86 1.467(5)
O55 C93 1.204(4)
O56 C93 1.310(4)
O56 C94 1.448(5)
O57 C95 1.191(4)
O58 C95 1.311(4)
O58 C96 1.457(4)
C51 C70 1.392(5)
C51 C52 1.420(5)
C51 C55 1.424(5)
C52 C58 1.357(5)
C52 C53 1.411(5)
C53 C61 1.388(5)
C53 C54 1.430(5)
C54 C64 1.375(5)
C54 C55 1.437(5)
C55 C67 1.363(5)
C56 C57 1.397(4)
C56 C70 1.452(5)
C56 H56 0.9500
C57 C58 1.426(5)
C57 C71 1.496(5)
C58 C59 1.426(5)
C59 C60 1.374(4)
C59 C76 1.486(5)
C60 C61 1.448(5)
C60 H60 0.9500
C61 C62 1.447(5)
C62 C63 1.388(5)
C62 H62 0.9500
C63 C64 1.449(5)
C63 H63 0.9500
C64 C65 1.457(5)
C65 C66 1.389(5)
C65 C93 1.488(5)
C66 C67 1.461(5)
C66 C95 1.500(5)
C67 C68 1.440(5)
C68 C69 1.374(5)
C68 H68 0.9500
C69 C70 1.429(5)
C69 H69 0.9500
C71 C72 1.387(5)
C71 C76 1.441(5)
C72 C73 1.404(5)
C72 C77 1.491(5)
C73 C74 1.398(5)
C74 C75 1.405(5)
C74 C85 1.507(5)
C75 C76 1.384(5)
C75 C87 1.482(5)
C77 C82 1.375(5)
C77 C78 1.396(5)
C78 C79 1.384(5)
C78 H78 0.9500
C79 C80 1.369(5)
C79 H79 0.9500
C80 C81 1.373(5)
C80 H80 0.9500
C81 C82 1.380(5)
C81 H81 0.9500
C82 H82 0.9500
C86 H861 0.9800
C86 H862 0.9800
C86 H863 0.9800
C87 C88 1.391(5)
C87 C92 1.391(5)
C88 C89 1.386(5)
C88 H88 0.9500
C89 C90 1.384(6)
C89 H89 0.9500
C90 C91 1.366(5)
C90 H90 0.9500
C91 C92 1.395(5)
C91 H91 0.9500
C92 H92 0.9500
C94 H941 0.9800
C94 H942 0.9800
C94 H943 0.9800
C96 H961 0.9800
C96 H962 0.9800
C96 H963 0.9800

loop_
_geom_torsion_atom_site_label_1
_geom_torsion_atom_site_label_2
_geom_torsion_atom_site_label_3
_geom_torsion_atom_site_label_4
_geom_torsion
C34A O2A C33A O1A 3(2)
C34A O2A C33A C23 179.8(12)
C34B O2B C33B O1B -10(3)
C34B O2B C33B C23 -178.7(16)
C36A O4A C35A O3A -8(2)
C36A O4A C35A C24 175.1(12)
C36B O4B C35B O3B -1.8(19)
C36B O4B C35B C24 174.7(12)
C20 C1 C2 C8 -0.3(5)
C5 C1 C2 C8 147.0(3)
C20 C1 C2 C3 -144.5(3)
C5 C1 C2 C3 2.7(3)
C8 C2 C3 C11 1.8(5)
C1 C2 C3 C11 146.3(3)
C8 C2 C3 C4 -147.5(3)
C1 C2 C3 C4 -3.1(3)
C11 C3 C4 C14 5.8(5)
C2 C3 C4 C14 154.4(3)
C11 C3 C4 C5 -146.3(3)
C2 C3 C4 C5 2.3(3)
C20 C1 C5 C17 -4.6(5)
C2 C1 C5 C17 -151.3(3)
C20 C1 C5 C4 145.5(3)
C2 C1 C5 C4 -1.2(3)
C14 C4 C5 C17 -1.7(5)
C3 C4 C5 C17 149.6(3)
C14 C4 C5 C1 -152.0(3)
C3 C4 C5 C1 -0.7(3)
C20 C6 C7 C8 -0.3(4)
C20 C6 C7 C21 159.4(3)
C1 C2 C8 C9 -148.6(3)
C3 C2 C8 C9 -7.9(5)
C1 C2 C8 C7 8.3(5)
C3 C2 C8 C7 149.0(3)
C6 C7 C8 C2 -8.0(4)
C21 C7 C8 C2 -173.8(3)
C6 C7 C8 C9 150.5(3)
C21 C7 C8 C9 -15.2(3)
C2 C8 C9 C10 6.7(4)
C7 C8 C9 C10 -151.8(3)
C2 C8 C9 C26 173.1(3)
C7 C8 C9 C26 14.7(3)
C8 C9 C10 C11 0.4(4)
C26 C9 C10 C11 -160.4(3)
C2 C3 C11 C12 -160.2(3)
C4 C3 C11 C12 -16.1(5)
C2 C3 C11 C10 5.0(5)
C4 C3 C11 C10 149.1(3)
C9 C10 C11 C3 -6.1(4)
C9 C10 C11 C12 156.9(3)
C3 C11 C12 C13 12.7(5)
C10 C11 C12 C13 -150.8(3)
C11 C12 C13 C14 0.8(5)
C5 C4 C14 C13 156.2(3)
C3 C4 C14 C13 8.5(5)
C5 C4 C14 C15 -12.1(4)
C3 C4 C14 C15 -159.7(3)
C12 C13 C14 C4 -11.6(5)
C12 C13 C14 C15 154.4(3)
C4 C14 C15 C16 14.5(4)
C13 C14 C15 C16 -151.6(3)
C4 C14 C15 C43 -168.1(3)
C13 C14 C15 C43 25.7(5)
C14 C15 C16 C17 -3.7(5)
C43 C15 C16 C17 178.9(3)
C14 C15 C16 C45 166.7(3)
C43 C15 C16 C45 -10.7(5)
C1 C5 C17 C18 -8.4(4)
C4 C5 C17 C18 -154.6(3)
C1 C5 C17 C16 159.2(3)
C4 C5 C17 C16 12.9(4)
C15 C16 C17 C5 -10.1(4)
C45 C16 C17 C5 179.0(3)
C15 C16 C17 C18 155.6(3)
C45 C16 C17 C18 -15.3(5)
C5 C17 C18 C19 10.9(4)
C16 C17 C18 C19 -154.8(3)
C17 C18 C19 C20 -0.9(5)
C5 C1 C20 C6 -150.0(3)
C2 C1 C20 C6 -7.7(4)
C5 C1 C20 C19 14.3(4)
C2 C1 C20 C19 156.6(3)
C7 C6 C20 C1 7.9(4)
C7 C6 C20 C19 -154.5(3)
C18 C19 C20 C1 -11.6(4)
C18 C19 C20 C6 151.3(3)
C6 C7 C21 C22 27.0(6)
C8 C7 C21 C22 -171.2(3)
C6 C7 C21 C26 -152.5(4)
C8 C7 C21 C26 9.3(3)
C26 C21 C22 C23 -3.5(5)
C7 C21 C22 C23 177.0(3)
C26 C21 C22 C27 179.6(3)
C7 C21 C22 C27 0.2(5)
C21 C22 C23 C24 3.3(5)
C27 C22 C23 C24 -180.0(3)
C21 C22 C23 C33A -173.6(7)
C27 C22 C23 C33A 3.1(8)
C21 C22 C23 C33B -164.3(8)
C27 C22 C23 C33B 12.4(9)
O1A C33A C23 C22 -69.2(18)
O2A C33A C23 C22 114.3(11)
O1A C33A C23 C24 113.8(14)
O2A C33A C23 C24 -62.7(13)
O1B C33B C23 C22 -51(2)
O2B C33B C23 C22 116.8(13)
O1B C33B C23 C24 140.9(19)
O2B C33B C23 C24 -51.1(17)
C22 C23 C24 C25 0.2(5)
C33A C23 C24 C25 177.1(7)
C33B C23 C24 C25 167.3(9)
C22 C23 C24 C35B -170.3(7)
C33B C23 C24 C35B -3.2(11)
C22 C23 C24 C35A 179.8(8)
C33A C23 C24 C35A -3.3(11)
O3B C35B C24 C25 -50.9(19)
O4B C35B C24 C25 132.6(9)
O3B C35B C24 C23 119.6(14)
O4B C35B C24 C23 -56.9(14)
O3A C35A C24 C25 -53(2)
O4A C35A C24 C25 123.5(11)
O3A C35A C24 C23 127.1(16)
O4A C35A C24 C23 -56.1(16)
C23 C24 C25 C26 -3.5(5)
C35B C24 C25 C26 166.5(8)
C35A C24 C25 C26 176.9(8)
C23 C24 C25 C37 174.9(3)
C35B C24 C25 C37 -15.1(9)
C35A C24 C25 C37 -4.7(9)
C24 C25 C26 C21 3.3(5)
C37 C25 C26 C21 -175.0(3)
C24 C25 C26 C9 -175.9(3)
C37 C25 C26 C9 5.8(5)
C22 C21 C26 C25 0.2(5)
C7 C21 C26 C25 179.7(3)
C22 C21 C26 C9 179.5(3)
C7 C21 C26 C9 -0.9(3)
C10 C9 C26 C25 -25.8(6)
C8 C9 C26 C25 171.4(3)
C10 C9 C26 C21 154.9(4)
C8 C9 C26 C21 -7.9(3)
C23 C22 C27 C32 -110.7(4)
C21 C22 C27 C32 66.0(4)
C23 C22 C27 C28 75.0(4)
C21 C22 C27 C28 -108.4(4)
C32 C27 C28 C29 -1.5(5)
C22 C27 C28 C29 172.9(3)
C27 C28 C29 C30 0.2(6)
C28 C29 C30 C31 1.4(6)
C29 C30 C31 C32 -1.7(6)
C28 C27 C32 C31 1.2(5)
C22 C27 C32 C31 -173.2(3)
C30 C31 C32 C27 0.4(5)
C26 C25 C37 C38 -61.7(5)
C24 C25 C37 C38 120.0(4)
C26 C25 C37 C42 118.6(4)
C24 C25 C37 C42 -59.7(4)
C42 C37 C38 C39 -2.5(5)
C25 C37 C38 C39 177.9(3)
C37 C38 C39 C40 -0.5(6)
C38 C39 C40 C41 2.7(6)
C39 C40 C41 C42 -1.9(6)
C40 C41 C42 C37 -1.1(6)
C38 C37 C42 C41 3.2(5)
C25 C37 C42 C41 -177.1(3)
C44 O8 C43 O7 -9.6(5)
C44 O8 C43 C15 171.9(3)
C16 C15 C43 O7 146.5(4)
C14 C15 C43 O7 -30.9(5)
C16 C15 C43 O8 -34.9(4)
C14 C15 C43 O8 147.7(3)
C46 O6 C45 O5 -3.9(5)
C46 O6 C45 C16 -178.5(3)
C15 C16 C45 O5 130.0(4)
C17 C16 C45 O5 -59.1(5)
C15 C16 C45 O6 -55.5(4)
C17 C16 C45 O6 115.5(3)
C84A O52A C83A O51A -3(2)
C84A O52A C83A C73 177.7(9)
C84B O52B C83B O51B -10(4)
C84B O52B C83B C73 171.9(16)
C70 C51 C52 C58 -0.3(5)
C55 C51 C52 C58 148.1(3)
C70 C51 C52 C53 -145.7(3)
C55 C51 C52 C53 2.7(4)
C58 C52 C53 C61 0.5(5)
C51 C52 C53 C61 146.1(3)
C58 C52 C53 C54 -148.3(3)
C51 C52 C53 C54 -2.7(4)
C61 C53 C54 C64 6.1(5)
C52 C53 C54 C64 154.2(3)
C61 C53 C54 C55 -146.5(3)
C52 C53 C54 C55 1.6(3)
C70 C51 C55 C67 -5.2(5)
C52 C51 C55 C67 -153.1(3)
C70 C51 C55 C54 146.4(3)
C52 C51 C55 C54 -1.6(3)
C64 C54 C55 C67 -0.7(5)
C53 C54 C55 C67 151.7(3)
C64 C54 C55 C51 -152.3(3)
C53 C54 C55 C51 0.0(3)
C70 C56 C57 C58 -2.7(4)
C70 C56 C57 C71 156.8(3)
C53 C52 C58 C57 149.5(3)
C51 C52 C58 C57 7.4(5)
C53 C52 C58 C59 -6.7(5)
C51 C52 C58 C59 -148.8(3)
C56 C57 C58 C52 -5.8(5)
C71 C57 C58 C52 -171.2(3)
C56 C57 C58 C59 151.9(3)
C71 C57 C58 C59 -13.5(4)
C52 C58 C59 C60 6.2(5)
C57 C58 C59 C60 -151.4(3)
C52 C58 C59 C76 171.2(3)
C57 C58 C59 C76 13.6(4)
C58 C59 C60 C61 0.3(5)
C76 C59 C60 C61 -158.6(3)
C52 C53 C61 C62 -158.2(3)
C54 C53 C61 C62 -14.6(4)
C52 C53 C61 C60 5.7(5)
C54 C53 C61 C60 149.3(3)
C59 C60 C61 C53 -6.1(5)
C59 C60 C61 C62 155.1(3)
C53 C61 C62 C63 11.0(4)
C60 C61 C62 C63 -150.9(3)
C61 C62 C63 C64 1.3(5)
C53 C54 C64 C63 7.1(4)
C55 C54 C64 C63 155.7(3)
C53 C54 C64 C65 -163.0(3)
C55 C54 C64 C65 -14.4(4)
C62 C63 C64 C54 -10.5(4)
C62 C63 C64 C65 157.6(3)
C54 C64 C65 C66 15.8(4)
C63 C64 C65 C66 -152.5(3)
C54 C64 C65 C93 -166.5(3)
C63 C64 C65 C93 25.2(5)
C64 C65 C66 C67 -2.7(5)
C93 C65 C66 C67 179.7(3)
C64 C65 C66 C95 169.2(3)
C93 C65 C66 C95 -8.4(5)
C51 C55 C67 C68 -7.0(5)
C54 C55 C67 C68 -154.4(3)
C51 C55 C67 C66 161.7(3)
C54 C55 C67 C66 14.3(5)
C65 C66 C67 C55 -12.5(5)
C95 C66 C67 C55 175.4(3)
C65 C66 C67 C68 154.0(3)
C95 C66 C67 C68 -18.1(5)
C55 C67 C68 C69 9.8(5)
C66 C67 C68 C69 -156.8(3)
C67 C68 C69 C70 -0.7(5)
C52 C51 C70 C69 157.3(3)
C55 C51 C70 C69 13.8(4)
C52 C51 C70 C56 -7.9(4)
C55 C51 C70 C56 -151.4(3)
C68 C69 C70 C51 -10.9(4)
C68 C69 C70 C56 152.2(3)
C57 C56 C70 C51 9.3(4)
C57 C56 C70 C69 -153.3(3)
C56 C57 C71 C72 21.8(6)
C58 C57 C71 C72 -176.5(3)
C56 C57 C71 C76 -154.1(4)
C58 C57 C71 C76 7.6(3)
C76 C71 C72 C73 0.8(5)
C57 C71 C72 C73 -174.7(3)
C76 C71 C72 C77 -173.0(3)
C57 C71 C72 C77 11.5(5)
C71 C72 C73 C74 -3.6(5)
C77 C72 C73 C74 169.9(3)
C71 C72 C73 C83B -174.7(10)
C77 C72 C73 C83B -1.1(11)
C71 C72 C73 C83A 178.9(6)
C77 C72 C73 C83A -7.6(7)
O51B C83B C73 C74 -48(3)
O52B C83B C73 C74 130.8(19)
O51B C83B C73 C72 124(2)
O52B C83B C73 C72 -58(3)
O51A C83A C73 C74 -68(2)
O52A C83A C73 C74 111.3(12)
O51A C83A C73 C72 109.1(17)
O52A C83A C73 C72 -71.2(15)
C72 C73 C74 C75 2.8(5)
C83B C73 C74 C75 174.3(11)
C83A C73 C74 C75 -179.7(6)
C72 C73 C74 C85 -173.4(4)
C83B C73 C74 C85 -2.0(12)
C83A C73 C74 C85 4.0(8)
C73 C74 C75 C76 0.9(5)
C85 C74 C75 C76 177.2(3)
C73 C74 C75 C87 180.0(3)
C85 C74 C75 C87 -3.7(5)
C74 C75 C76 C71 -3.7(5)
C87 C75 C76 C71 177.3(3)
C74 C75 C76 C59 175.2(3)
C87 C75 C76 C59 -3.9(6)
C72 C71 C76 C75 2.9(5)
C57 C71 C76 C75 179.2(3)
C72 C71 C76 C59 -176.2(3)
C57 C71 C76 C59 0.1(3)
C60 C59 C76 C75 -25.6(6)
C58 C59 C76 C75 173.2(3)
C60 C59 C76 C71 153.3(4)
C58 C59 C76 C71 -7.8(3)
C71 C72 C77 C82 74.2(4)
C73 C72 C77 C82 -99.1(4)
C71 C72 C77 C78 -105.1(4)
C73 C72 C77 C78 81.5(5)
C82 C77 C78 C79 -1.2(5)
C72 C77 C78 C79 178.2(4)
C77 C78 C79 C80 1.0(6)
C78 C79 C80 C81 -0.3(6)
C79 C80 C81 C82 -0.2(6)
C78 C77 C82 C81 0.6(5)
C72 C77 C82 C81 -178.7(3)
C80 C81 C82 C77 0.0(6)
C86 O54 C85 O53 -2.9(6)
C86 O54 C85 C74 178.8(3)
C73 C74 C85 O53 121.6(4)
C75 C74 C85 O53 -54.8(5)
C73 C74 C85 O54 -60.1(4)
C75 C74 C85 O54 123.5(4)
C76 C75 C87 C88 -62.8(5)
C74 C75 C87 C88 118.2(4)
C76 C75 C87 C92 118.9(4)
C74 C75 C87 C92 -60.1(5)
C92 C87 C88 C89 1.2(6)
C75 C87 C88 C89 -177.1(4)
C87 C88 C89 C90 -0.8(7)
C88 C89 C90 C91 -0.5(7)
C89 C90 C91 C92 1.3(6)
C88 C87 C92 C91 -0.5(6)
C75 C87 C92 C91 177.9(3)
C90 C91 C92 C87 -0.8(6)
C94 O56 C93 O55 -3.4(6)
C94 O56 C93 C65 179.7(3)
C66 C65 C93 O55 142.1(4)
C64 C65 C93 O55 -35.6(5)
C66 C65 C93 O56 -41.0(5)
C64 C65 C93 O56 141.2(3)
C96 O58 C95 O57 -2.7(6)
C96 O58 C95 C66 177.5(3)
C65 C66 C95 O57 -52.2(6)
C67 C66 C95 O57 119.9(4)
C65 C66 C95 O58 127.5(4)
C67 C66 C95 O58 -60.4(4)
